data_4335722
loop_
_publ_author_name
'Wen-Jing Hu'
'Long-Qing Liu'
'Ming-Liang Ma'
'Xiao-Li Zhao'
'Yahu A. Liu'
'Xian-Qiang Mi'
'Biao Jiang'
'Ke Wen'

_publ_section_title
;
 A Trigonal Prismatic Ligand in the Metal-Mediated Self-Assembly of One-
 and Two-Dimensional Metallosupramolecular Polymers
;
_journal_name_full 'Inorganic Chemistry'
_journal_page_first 9309
_journal_page_last 9319
_journal_paper_doi 10.1021/ic400751n
_journal_volume 52
_journal_year 2013
_chemical_formula_moiety 'C24 H12 N8 O12 Zn, C6 H6'
_chemical_formula_sum 'C30 H18 N8 O12 Zn'
_chemical_formula_weight 747.89
_chemical_name_systematic
; 
 ? 
;
_space_group_IT_number 2
_symmetry_cell_setting triclinic
_symmetry_space_group_name_Hall '-P 1'
_symmetry_space_group_name_H-M 'P -1'
_atom_sites_solution_hydrogens geom
_atom_sites_solution_primary direct
_atom_sites_solution_secondary difmap
_audit_creation_method SHELXL-97
_cell_angle_alpha 100.8000(10)
_cell_angle_beta 93.5000(10)
_cell_angle_gamma 100.6030(10)
_cell_formula_units_Z 2
_cell_length_a 8.8580(2)
_cell_length_b 12.6024(3)
_cell_length_c 13.4956(4)
_cell_measurement_reflns_used 9880
_cell_measurement_temperature 173(2)
_cell_measurement_theta_max 0.00
_cell_measurement_theta_min 0.00
_cell_volume 1447.45(6)
_computing_cell_refinement 'Bruker SMART'
_computing_data_collection 'Bruker SMART'
_computing_data_reduction 'Bruker SAINT'
_computing_molecular_graphics 'Bruker SHELXTL'
_computing_publication_material 'Bruker SHELXTL'
_computing_structure_refinement 'SHELXL-97 (Sheldrick, 1997)'
_computing_structure_solution 'SHELXS-97 (Sheldrick, 1990)'
_diffrn_ambient_temperature 173(2)
_diffrn_measured_fraction_theta_full 0.992
_diffrn_measured_fraction_theta_max 0.992
_diffrn_measurement_device_type 'CCD area detector'
_diffrn_measurement_method 'phi and omega scans'
_diffrn_radiation_monochromator graphite
_diffrn_radiation_source 'fine-focus sealed tube'
_diffrn_radiation_type MoK\a
_diffrn_radiation_wavelength 0.71073
_diffrn_reflns_av_R_equivalents 0.0162
_diffrn_reflns_av_sigmaI/netI 0.0157
_diffrn_reflns_limit_h_max 10
_diffrn_reflns_limit_h_min -10
_diffrn_reflns_limit_k_max 14
_diffrn_reflns_limit_k_min -13
_diffrn_reflns_limit_l_max 16
_diffrn_reflns_limit_l_min -15
_diffrn_reflns_number 16851
_diffrn_reflns_theta_full 25.01
_diffrn_reflns_theta_max 25.01
_diffrn_reflns_theta_min 1.54
_exptl_absorpt_coefficient_mu 0.934
_exptl_absorpt_correction_T_max 0.8424
_exptl_absorpt_correction_T_min 0.6086
_exptl_absorpt_correction_type multi-scan
_exptl_absorpt_process_details sadabs
_exptl_crystal_colour colorless
_exptl_crystal_density_diffrn 1.716
_exptl_crystal_description block
_exptl_crystal_F_000 760
_exptl_crystal_size_max 0.59
_exptl_crystal_size_mid 0.24
_exptl_crystal_size_min 0.19
_refine_diff_density_max 0.333
_refine_diff_density_min -0.265
_refine_diff_density_rms 0.048
_refine_ls_extinction_method none
_refine_ls_goodness_of_fit_ref 1.054
_refine_ls_hydrogen_treatment constr
_refine_ls_matrix_type full
_refine_ls_number_parameters 460
_refine_ls_number_reflns 5056
_refine_ls_number_restraints 0
_refine_ls_restrained_S_all 1.054
_refine_ls_R_factor_all 0.0255
_refine_ls_R_factor_gt 0.0241
_refine_ls_shift/su_max 0.001
_refine_ls_shift/su_mean 0.000
_refine_ls_structure_factor_coef Fsqd
_refine_ls_weighting_details 'calc w=1/[\s^2^(Fo^2^)+(0.0307P)^2^+1.0596P] where P=(Fo^2^+2Fc^2^)/3'
_refine_ls_weighting_scheme calc
_refine_ls_wR_factor_gt 0.0643
_refine_ls_wR_factor_ref 0.0653
_reflns_number_gt 4827
_reflns_number_total 5056
_reflns_threshold_expression >2sigma(I)
_cod_data_source_file ic400751n_8.cif
_cod_data_source_block z
_cod_database_code 4335722

loop_
_symmetry_equiv_pos_as_xyz
'x, y, z'
'-x, -y, -z'

loop_
_atom_site_label
_atom_site_type_symbol
_atom_site_fract_x
_atom_site_fract_y
_atom_site_fract_z
_atom_site_U_iso_or_equiv
_atom_site_adp_type
_atom_site_occupancy
_atom_site_symmetry_multiplicity
_atom_site_calc_flag
_atom_site_refinement_flags
Zn1 Zn 0.39933(2) 0.650171(15) 0.573309(14) 0.01763(7) Uani 1 1 d .
O1 O 0.03806(14) 0.94190(10) 0.62340(9) 0.0248(3) Uani 1 1 d .
O2 O 0.48341(14) 1.02196(10) 0.84328(10) 0.0235(3) Uani 1 1 d .
O3 O 0.27326(14) 1.24255(11) 1.10882(9) 0.0239(3) Uani 1 1 d .
O4 O -0.19018(14) 1.11619(11) 0.90679(9) 0.0256(3) Uani 1 1 d .
O5 O 0.50267(14) 1.40677(10) 0.84768(9) 0.0226(3) Uani 1 1 d .
O6 O 0.02119(13) 1.32433(10) 0.66743(9) 0.0222(3) Uani 1 1 d .
N1 N 0.25937(16) 0.98566(11) 0.73431(11) 0.0185(3) Uani 1 1 d .
N2 N 0.34245(16) 0.79420(11) 0.63916(10) 0.0176(3) Uani 1 1 d .
N3 N 0.34221(16) 1.54001(11) 0.66678(11) 0.0185(3) Uani 1 1 d .
N4 N 0.26171(16) 1.36141(11) 0.75756(11) 0.0185(3) Uani 1 1 d .
N5 N -0.11625(18) 1.22622(13) 1.17347(11) 0.0252(3) Uani 1 1 d .
N6 N 0.04425(16) 1.18052(12) 1.00492(11) 0.0202(3) Uani 1 1 d .
N7 N 0.69423(17) 0.69068(12) 0.56483(11) 0.0227(3) Uani 1 1 d .
N8 N 0.24603(17) 0.57930(13) 0.37507(11) 0.0244(3) Uani 1 1 d .
O7 O 0.82766(15) 0.71065(12) 0.54533(11) 0.0364(3) Uani 1 1 d .
O8 O 0.58451(15) 0.64659(12) 0.49407(10) 0.0339(3) Uani 1 1 d .
O9 O 0.65445(15) 0.71136(12) 0.65239(10) 0.0312(3) Uani 1 1 d .
O10 O 0.1812(2) 0.50179(14) 0.30929(12) 0.0523(5) Uani 1 1 d .
O11 O 0.32147(18) 0.66350(15) 0.35845(14) 0.0511(4) Uani 1 1 d .
O12 O 0.23081(17) 0.57136(14) 0.46730(10) 0.0438(4) Uani 1 1 d .
C1 C 0.17216(19) 0.91734(14) 0.65725(13) 0.0185(3) Uani 1 1 d .
C2 C 0.21122(19) 0.82062(14) 0.60711(13) 0.0189(3) Uani 1 1 d .
H2A H 0.1458 0.7743 0.5512 0.023 Uiso 1 1 calc R
C3 C 0.43238(19) 0.86071(14) 0.71848(13) 0.0192(3) Uani 1 1 d .
H3A H 0.5251 0.8425 0.7431 0.023 Uiso 1 1 calc R
C4 C 0.38761(19) 0.95665(14) 0.76390(13) 0.0180(3) Uani 1 1 d .
C5 C 0.16460(19) 1.38745(14) 0.69261(13) 0.0181(3) Uani 1 1 d .
C6 C 0.20083(19) 1.47758(14) 0.64704(13) 0.0197(3) Uani 1 1 d .
H6A H 0.1259 1.4946 0.6023 0.024 Uiso 1 1 calc R
C7 C 0.44429(19) 1.51696(14) 0.73348(13) 0.0197(3) Uani 1 1 d .
H7A H 0.5451 1.5612 0.7496 0.024 Uiso 1 1 calc R
C8 C 0.39925(19) 1.42714(14) 0.77837(13) 0.0181(3) Uani 1 1 d .
C9 C -0.10831(19) 1.16258(14) 0.99864(13) 0.0203(4) Uani 1 1 d .
C10 C 0.11528(19) 1.22243(14) 1.09686(13) 0.0190(3) Uani 1 1 d .
C11 C 0.0375(2) 1.24550(14) 1.18223(13) 0.0222(4) Uani 1 1 d .
H11A H 0.0939 1.2750 1.2467 0.027 Uiso 1 1 calc R
C12 C -0.1901(2) 1.18518(15) 1.08128(14) 0.0237(4) Uani 1 1 d .
H12A H -0.2997 1.1714 1.0724 0.028 Uiso 1 1 calc R
C13 C -0.00160(19) 1.03655(14) 0.68016(13) 0.0193(3) Uani 1 1 d .
C14 C 0.03275(18) 1.13358(14) 0.64570(13) 0.0187(3) Uani 1 1 d .
H14A H 0.0818 1.1372 0.5854 0.022 Uiso 1 1 calc R
C15 C -0.00730(18) 1.22551(13) 0.70272(13) 0.0178(3) Uani 1 1 d .
C16 C -0.07937(18) 1.22279(14) 0.79002(13) 0.0192(3) Uani 1 1 d .
H16A H -0.1059 1.2871 0.8278 0.023 Uiso 1 1 calc R
C17 C -0.11176(18) 1.12298(14) 0.82062(13) 0.0192(3) Uani 1 1 d .
C18 C -0.07508(19) 1.02846(14) 0.76657(13) 0.0203(4) Uani 1 1 d .
H18A H -0.0995 0.9602 0.7880 0.024 Uiso 1 1 calc R
C19 C 0.44683(18) 1.12353(14) 0.88643(13) 0.0187(3) Uani 1 1 d .
C20 C 0.37579(19) 1.13038(14) 0.97494(13) 0.0196(4) Uani 1 1 d .
H20A H 0.3486 1.0678 1.0048 0.024 Uiso 1 1 calc R
C21 C 0.34560(18) 1.23162(14) 1.01858(12) 0.0184(3) Uani 1 1 d .
C22 C 0.38601(19) 1.32413(14) 0.97754(13) 0.0188(3) Uani 1 1 d .
H22A H 0.3658 1.3933 1.0092 0.023 Uiso 1 1 calc R
C23 C 0.45672(18) 1.31251(14) 0.88890(13) 0.0180(3) Uani 1 1 d .
C24 C 0.48964(18) 1.21360(14) 0.84189(13) 0.0191(3) Uani 1 1 d .
H24A H 0.5397 1.2075 0.7814 0.023 Uiso 1 1 calc R
C01 C -0.0273(2) 0.47046(16) 0.09180(15) 0.0302(4) Uani 1 1 d .
H01A H -0.0462 0.4501 0.1549 0.036 Uiso 1 1 calc R
C02 C 0.1217(2) 0.51294(16) 0.07365(16) 0.0313(4) Uani 1 1 d .
H02A H 0.2051 0.5218 0.1241 0.038 Uiso 1 1 calc R
C03 C 0.1483(2) 0.54239(16) -0.01840(16) 0.0324(4) Uani 1 1 d .
H03A H 0.2504 0.5716 -0.0311 0.039 Uiso 1 1 calc R
C04 C 0.3668(2) 1.03472(18) 0.47243(15) 0.0350(5) Uani 1 1 d .
H04A H 0.2755 1.0584 0.4533 0.042 Uiso 1 1 calc R
C05 C 0.3979(2) 0.93715(19) 0.42019(15) 0.0359(5) Uani 1 1 d .
H05A H 0.3275 0.8938 0.3653 0.043 Uiso 1 1 calc R
C06 C 0.5311(2) 0.90203(18) 0.44726(15) 0.0343(5) Uani 1 1 d .
H06A H 0.5523 0.8350 0.4110 0.041 Uiso 1 1 calc R

loop_
_atom_site_aniso_label
_atom_site_aniso_U_11
_atom_site_aniso_U_22
_atom_site_aniso_U_33
_atom_site_aniso_U_23
_atom_site_aniso_U_13
_atom_site_aniso_U_12
Zn1 0.02077(11) 0.01572(11) 0.01737(11) 0.00338(8) 0.00318(8) 0.00565(8)
O1 0.0255(6) 0.0215(6) 0.0249(7) -0.0048(5) -0.0076(5) 0.0115(5)
O2 0.0209(6) 0.0188(6) 0.0283(7) -0.0036(5) -0.0059(5) 0.0085(5)
O3 0.0186(6) 0.0357(7) 0.0155(6) 0.0028(5) 0.0013(5) 0.0033(5)
O4 0.0171(6) 0.0375(7) 0.0187(6) 0.0046(5) 0.0014(5) -0.0022(5)
O5 0.0207(6) 0.0211(6) 0.0255(7) 0.0103(5) -0.0038(5) -0.0009(5)
O6 0.0165(6) 0.0200(6) 0.0312(7) 0.0113(5) -0.0027(5) 0.0022(5)
N1 0.0199(7) 0.0165(7) 0.0197(7) 0.0038(6) 0.0015(6) 0.0053(6)
N2 0.0206(7) 0.0161(7) 0.0177(7) 0.0051(6) 0.0051(6) 0.0052(6)
N3 0.0223(7) 0.0155(7) 0.0182(7) 0.0029(6) 0.0040(6) 0.0051(6)
N4 0.0194(7) 0.0171(7) 0.0197(7) 0.0044(6) 0.0024(6) 0.0045(6)
N5 0.0260(8) 0.0293(8) 0.0217(8) 0.0074(6) 0.0074(6) 0.0050(6)
N6 0.0195(7) 0.0222(8) 0.0182(7) 0.0038(6) 0.0018(6) 0.0030(6)
N7 0.0231(8) 0.0193(7) 0.0264(8) 0.0034(6) 0.0034(6) 0.0065(6)
N8 0.0257(8) 0.0260(8) 0.0224(8) 0.0021(7) -0.0008(6) 0.0113(7)
O7 0.0215(7) 0.0438(9) 0.0416(8) 0.0042(7) 0.0102(6) 0.0027(6)
O8 0.0239(7) 0.0465(9) 0.0272(7) -0.0049(6) 0.0001(6) 0.0097(6)
O9 0.0294(7) 0.0419(8) 0.0241(7) 0.0044(6) 0.0060(6) 0.0129(6)
O10 0.0590(11) 0.0500(10) 0.0371(9) -0.0191(8) -0.0147(8) 0.0177(8)
O11 0.0347(8) 0.0613(11) 0.0632(11) 0.0403(9) -0.0006(8) -0.0021(8)
O12 0.0384(8) 0.0637(11) 0.0204(7) 0.0127(7) -0.0058(6) -0.0138(7)
C1 0.0197(8) 0.0184(8) 0.0187(8) 0.0058(7) 0.0010(7) 0.0051(7)
C2 0.0222(8) 0.0184(8) 0.0161(8) 0.0029(7) 0.0012(7) 0.0048(7)
C3 0.0180(8) 0.0196(8) 0.0214(9) 0.0053(7) 0.0029(7) 0.0055(7)
C4 0.0181(8) 0.0177(8) 0.0179(8) 0.0039(7) 0.0025(6) 0.0026(6)
C5 0.0170(8) 0.0175(8) 0.0204(9) 0.0028(7) 0.0029(7) 0.0052(6)
C6 0.0202(8) 0.0199(9) 0.0209(9) 0.0059(7) 0.0022(7) 0.0070(7)
C7 0.0196(8) 0.0184(8) 0.0201(9) 0.0027(7) 0.0009(7) 0.0025(7)
C8 0.0186(8) 0.0178(8) 0.0180(8) 0.0019(7) 0.0014(6) 0.0054(6)
C9 0.0199(8) 0.0211(9) 0.0199(9) 0.0072(7) 0.0004(7) 0.0020(7)
C10 0.0202(8) 0.0182(8) 0.0194(9) 0.0063(7) 0.0015(7) 0.0036(7)
C11 0.0250(9) 0.0236(9) 0.0182(9) 0.0055(7) 0.0014(7) 0.0042(7)
C12 0.0199(8) 0.0297(10) 0.0225(9) 0.0091(7) 0.0038(7) 0.0032(7)
C13 0.0173(8) 0.0178(8) 0.0210(9) -0.0022(7) -0.0047(7) 0.0070(6)
C14 0.0140(8) 0.0255(9) 0.0169(8) 0.0046(7) -0.0010(6) 0.0055(7)
C15 0.0131(7) 0.0172(8) 0.0226(9) 0.0057(7) -0.0037(6) 0.0018(6)
C16 0.0151(8) 0.0189(8) 0.0217(9) -0.0008(7) -0.0009(6) 0.0047(6)
C17 0.0124(7) 0.0264(9) 0.0172(8) 0.0041(7) -0.0008(6) 0.0007(6)
C18 0.0190(8) 0.0184(8) 0.0224(9) 0.0059(7) -0.0049(7) 0.0014(7)
C19 0.0147(8) 0.0183(8) 0.0209(9) -0.0014(7) -0.0051(6) 0.0056(6)
C20 0.0169(8) 0.0191(9) 0.0227(9) 0.0072(7) -0.0033(7) 0.0016(6)
C21 0.0141(8) 0.0257(9) 0.0143(8) 0.0028(7) -0.0010(6) 0.0029(7)
C22 0.0175(8) 0.0179(8) 0.0196(9) -0.0001(7) -0.0031(7) 0.0055(6)
C23 0.0150(8) 0.0182(8) 0.0201(8) 0.0063(7) -0.0042(6) 0.0006(6)
C24 0.0156(8) 0.0249(9) 0.0158(8) 0.0025(7) -0.0007(6) 0.0042(7)
C01 0.0400(11) 0.0246(10) 0.0278(10) 0.0021(8) 0.0062(8) 0.0134(8)
C02 0.0296(10) 0.0292(10) 0.0332(11) -0.0026(8) -0.0047(8) 0.0126(8)
C03 0.0258(10) 0.0274(10) 0.0421(12) -0.0002(9) 0.0060(9) 0.0066(8)
C04 0.0274(10) 0.0483(13) 0.0273(10) 0.0105(9) -0.0001(8) 0.0006(9)
C05 0.0301(10) 0.0469(13) 0.0227(10) 0.0038(9) -0.0040(8) -0.0072(9)
C06 0.0337(11) 0.0391(12) 0.0261(10) 0.0055(9) 0.0029(8) -0.0014(9)

loop_
_atom_type_symbol
_atom_type_description
_atom_type_scat_dispersion_real
_atom_type_scat_dispersion_imag
_atom_type_scat_source
C C 0.0033 0.0016 'International Tables Vol C Tables 4.2.6.8 and 6.1.1.4'
H H 0.0000 0.0000 'International Tables Vol C Tables 4.2.6.8 and 6.1.1.4'
N N 0.0061 0.0033 'International Tables Vol C Tables 4.2.6.8 and 6.1.1.4'
O O 0.0106 0.0060 'International Tables Vol C Tables 4.2.6.8 and 6.1.1.4'
Zn Zn 0.2839 1.4301 'International Tables Vol C Tables 4.2.6.8 and 6.1.1.4'

loop_
_geom_angle_atom_site_label_1
_geom_angle_atom_site_label_2
_geom_angle_atom_site_label_3
_geom_angle
_geom_angle_site_symmetry_1
_geom_angle_site_symmetry_3
O12 Zn1 O8 100.86(6) . .
O12 Zn1 N2 107.75(7) . .
O8 Zn1 N2 121.88(6) . .
O12 Zn1 N3 92.96(6) . 1_545
O8 Zn1 N3 120.82(6) . 1_545
N2 Zn1 N3 107.16(5) . 1_545
O12 Zn1 O9 157.91(6) . .
O8 Zn1 O9 58.07(5) . .
N2 Zn1 O9 90.65(5) . .
N3 Zn1 O9 93.11(5) 1_545 .
C1 O1 C13 115.50(13) . .
C4 O2 C19 117.94(13) . .
C10 O3 C21 115.55(13) . .
C9 O4 C17 117.00(13) . .
C8 O5 C23 116.68(13) . .
C5 O6 C15 116.42(13) . .
C4 N1 C1 116.14(15) . .
C2 N2 C3 119.48(14) . .
C2 N2 Zn1 120.24(11) . .
C3 N2 Zn1 120.19(11) . .
C6 N3 C7 119.34(15) . .
C6 N3 Zn1 115.93(11) . 1_565
C7 N3 Zn1 123.91(11) . 1_565
C5 N4 C8 116.08(15) . .
C11 N5 C12 117.80(15) . .
C10 N6 C9 115.38(15) . .
O7 N7 O9 123.37(16) . .
O7 N7 O8 120.74(15) . .
O9 N7 O8 115.89(14) . .
O11 N8 O10 124.04(18) . .
O11 N8 O12 118.52(16) . .
O10 N8 O12 117.43(17) . .
N7 O8 Zn1 100.57(10) . .
N7 O9 Zn1 85.25(10) . .
N8 O12 Zn1 118.90(11) . .
N1 C1 O1 119.16(15) . .
N1 C1 C2 123.39(16) . .
O1 C1 C2 117.45(15) . .
N2 C2 C1 118.69(15) . .
N2 C2 H2A 120.7 . .
C1 C2 H2A 120.7 . .
N2 C3 C4 118.78(15) . .
N2 C3 H3A 120.6 . .
C4 C3 H3A 120.6 . .
N1 C4 O2 119.92(15) . .
N1 C4 C3 123.50(16) . .
O2 C4 C3 116.58(15) . .
N4 C5 O6 119.71(15) . .
N4 C5 C6 123.39(15) . .
O6 C5 C6 116.90(15) . .
N3 C6 C5 119.11(16) . .
N3 C6 H6A 120.4 . .
C5 C6 H6A 120.4 . .
N3 C7 C8 118.57(15) . .
N3 C7 H7A 120.7 . .
C8 C7 H7A 120.7 . .
N4 C8 O5 118.80(15) . .
N4 C8 C7 123.43(16) . .
O5 C8 C7 117.76(15) . .
N6 C9 O4 118.90(15) . .
N6 C9 C12 123.24(16) . .
O4 C9 C12 117.83(15) . .
N6 C10 O3 118.41(15) . .
N6 C10 C11 123.29(16) . .
O3 C10 C11 118.29(15) . .
N5 C11 C10 119.89(16) . .
N5 C11 H11A 120.1 . .
C10 C11 H11A 120.1 . .
N5 C12 C9 120.38(16) . .
N5 C12 H12A 119.8 . .
C9 C12 H12A 119.8 . .
C14 C13 C18 122.75(16) . .
C14 C13 O1 118.08(15) . .
C18 C13 O1 119.15(16) . .
C13 C14 C15 117.06(16) . .
C13 C14 H14A 121.5 . .
C15 C14 H14A 121.5 . .
C16 C15 C14 122.83(16) . .
C16 C15 O6 118.88(15) . .
C14 C15 O6 118.23(15) . .
C15 C16 C17 117.54(16) . .
C15 C16 H16A 121.2 . .
C17 C16 H16A 121.2 . .
C18 C17 C16 122.18(16) . .
C18 C17 O4 118.67(16) . .
C16 C17 O4 119.10(15) . .
C17 C18 C13 117.62(16) . .
C17 C18 H18A 121.2 . .
C13 C18 H18A 121.2 . .
C20 C19 C24 122.56(16) . .
C20 C19 O2 118.07(15) . .
C24 C19 O2 119.29(15) . .
C19 C20 C21 117.52(16) . .
C19 C20 H20A 121.2 . .
C21 C20 H20A 121.2 . .
C22 C21 C20 122.34(16) . .
C22 C21 O3 118.11(15) . .
C20 C21 O3 119.54(15) . .
C23 C22 C21 117.67(15) . .
C23 C22 H22A 121.2 . .
C21 C22 H22A 121.2 . .
C24 C23 C22 122.57(16) . .
C24 C23 O5 119.04(15) . .
C22 C23 O5 118.34(15) . .
C23 C24 C19 117.33(16) . .
C23 C24 H24A 121.3 . .
C19 C24 H24A 121.3 . .
C03 C01 C02 120.11(19) 2_565 .
C03 C01 H01A 119.9 2_565 .
C02 C01 H01A 119.9 . .
C03 C02 C01 119.62(19) . .
C03 C02 H02A 120.2 . .
C01 C02 H02A 120.2 . .
C01 C03 C02 120.27(19) 2_565 .
C01 C03 H03A 119.9 2_565 .
C02 C03 H03A 119.9 . .
C05 C04 C06 120.0(2) . 2_676
C05 C04 H04A 120.0 . .
C06 C04 H04A 120.0 2_676 .
C04 C05 C06 120.48(19) . .
C04 C05 H05A 119.8 . .
C06 C05 H05A 119.8 . .
C04 C06 C05 119.6(2) 2_676 .
C04 C06 H06A 120.2 2_676 .
C05 C06 H06A 120.2 . .

loop_
_geom_bond_atom_site_label_1
_geom_bond_atom_site_label_2
_geom_bond_distance
_geom_bond_site_symmetry_2
Zn1 O12 1.9806(14) .
Zn1 O8 2.0149(14) .
Zn1 N2 2.0310(14) .
Zn1 N3 2.0617(14) 1_545
Zn1 O9 2.3656(14) .
O1 C1 1.356(2) .
O1 C13 1.406(2) .
O2 C4 1.359(2) .
O2 C19 1.407(2) .
O3 C10 1.369(2) .
O3 C21 1.406(2) .
O4 C9 1.366(2) .
O4 C17 1.399(2) .
O5 C8 1.361(2) .
O5 C23 1.408(2) .
O6 C5 1.355(2) .
O6 C15 1.401(2) .
N1 C4 1.317(2) .
N1 C1 1.320(2) .
N2 C2 1.336(2) .
N2 C3 1.341(2) .
N3 C6 1.333(2) .
N3 C7 1.344(2) .
N3 Zn1 2.0617(14) 1_565
N4 C5 1.317(2) .
N4 C8 1.323(2) .
N5 C11 1.333(2) .
N5 C12 1.334(2) .
N6 C10 1.323(2) .
N6 C9 1.323(2) .
N7 O7 1.218(2) .
N7 O9 1.248(2) .
N7 O8 1.286(2) .
N8 O11 1.212(2) .
N8 O10 1.216(2) .
N8 O12 1.280(2) .
C1 C2 1.392(2) .
C2 H2A 0.9500 .
C3 C4 1.387(2) .
C3 H3A 0.9500 .
C5 C6 1.387(2) .
C6 H6A 0.9500 .
C7 C8 1.388(2) .
C7 H7A 0.9500 .
C9 C12 1.380(3) .
C10 C11 1.390(2) .
C11 H11A 0.9500 .
C12 H12A 0.9500 .
C13 C14 1.377(2) .
C13 C18 1.381(3) .
C14 C15 1.382(2) .
C14 H14A 0.9500 .
C15 C16 1.377(2) .
C16 C17 1.383(3) .
C16 H16A 0.9500 .
C17 C18 1.379(2) .
C18 H18A 0.9500 .
C19 C20 1.380(2) .
C19 C24 1.385(2) .
C20 C21 1.382(2) .
C20 H20A 0.9500 .
C21 C22 1.381(2) .
C22 C23 1.380(2) .
C22 H22A 0.9500 .
C23 C24 1.379(2) .
C24 H24A 0.9500 .
C01 C03 1.380(3) 2_565
C01 C02 1.384(3) .
C01 H01A 0.9500 .
C02 C03 1.383(3) .
C02 H02A 0.9500 .
C03 C01 1.380(3) 2_565
C03 H03A 0.9500 .
C04 C05 1.381(3) .
C04 C06 1.385(3) 2_676
C04 H04A 0.9500 .
C05 C06 1.386(3) .
C05 H05A 0.9500 .
C06 C04 1.385(3) 2_676
C06 H06A 0.9500 .

loop_
_geom_torsion_atom_site_label_1
_geom_torsion_atom_site_label_2
_geom_torsion_atom_site_label_3
_geom_torsion_atom_site_label_4
_geom_torsion
_geom_torsion_site_symmetry_1
_geom_torsion_site_symmetry_4
O12 Zn1 N2 C2 -0.96(14) . .
O8 Zn1 N2 C2 114.64(12) . .
N3 Zn1 N2 C2 -99.92(13) 1_545 .
O9 Zn1 N2 C2 166.62(13) . .
O12 Zn1 N2 C3 175.60(12) . .
O8 Zn1 N2 C3 -68.80(14) . .
N3 Zn1 N2 C3 76.64(13) 1_545 .
O9 Zn1 N2 C3 -16.81(12) . .
O7 N7 O8 Zn1 -174.71(14) . .
O9 N7 O8 Zn1 4.92(17) . .
O12 Zn1 O8 N7 -175.56(11) . .
N2 Zn1 O8 N7 65.43(12) . .
N3 Zn1 O8 N7 -75.44(12) 1_545 .
O9 Zn1 O8 N7 -2.75(9) . .
O7 N7 O9 Zn1 175.48(16) . .
O8 N7 O9 Zn1 -4.13(14) . .
O12 Zn1 O9 N7 21.8(2) . .
O8 Zn1 O9 N7 2.79(9) . .
N2 Zn1 O9 N7 -125.18(10) . .
N3 Zn1 O9 N7 127.60(10) 1_545 .
O11 N8 O12 Zn1 -30.5(2) . .
O10 N8 O12 Zn1 150.59(14) . .
O8 Zn1 O12 N8 -31.25(16) . .
N2 Zn1 O12 N8 97.52(15) . .
N3 Zn1 O12 N8 -153.41(15) 1_545 .
O9 Zn1 O12 N8 -47.6(3) . .
C4 N1 C1 O1 179.58(15) . .
C4 N1 C1 C2 -1.2(2) . .
C13 O1 C1 N1 -4.6(2) . .
C13 O1 C1 C2 176.14(15) . .
C3 N2 C2 C1 0.3(2) . .
Zn1 N2 C2 C1 176.86(12) . .
N1 C1 C2 N2 1.0(3) . .
O1 C1 C2 N2 -179.73(15) . .
C2 N2 C3 C4 -1.2(2) . .
Zn1 N2 C3 C4 -177.84(12) . .
C1 N1 C4 O2 -179.48(15) . .
C1 N1 C4 C3 0.1(2) . .
C19 O2 C4 N1 -4.7(2) . .
C19 O2 C4 C3 175.63(15) . .
N2 C3 C4 N1 1.1(3) . .
N2 C3 C4 O2 -179.29(14) . .
C8 N4 C5 O6 -179.87(14) . .
C8 N4 C5 C6 0.2(2) . .
C15 O6 C5 N4 -8.4(2) . .
C15 O6 C5 C6 171.53(15) . .
C7 N3 C6 C5 -2.7(2) . .
Zn1 N3 C6 C5 167.28(12) 1_565 .
N4 C5 C6 N3 2.1(3) . .
O6 C5 C6 N3 -177.77(14) . .
C6 N3 C7 C8 1.1(2) . .
Zn1 N3 C7 C8 -168.05(12) 1_565 .
C5 N4 C8 O5 177.68(14) . .
C5 N4 C8 C7 -2.0(2) . .
C23 O5 C8 N4 3.0(2) . .
C23 O5 C8 C7 -177.35(15) . .
N3 C7 C8 N4 1.4(3) . .
N3 C7 C8 O5 -178.30(14) . .
C10 N6 C9 O4 -177.98(15) . .
C10 N6 C9 C12 -0.1(3) . .
C17 O4 C9 N6 -20.1(2) . .
C17 O4 C9 C12 161.93(16) . .
C9 N6 C10 O3 179.70(15) . .
C9 N6 C10 C11 0.7(2) . .
C21 O3 C10 N6 9.1(2) . .
C21 O3 C10 C11 -171.85(15) . .
C12 N5 C11 C10 -0.2(3) . .
N6 C10 C11 N5 -0.6(3) . .
O3 C10 C11 N5 -179.54(15) . .
C11 N5 C12 C9 0.8(3) . .
N6 C9 C12 N5 -0.6(3) . .
O4 C9 C12 N5 177.22(16) . .
C1 O1 C13 C14 98.01(18) . .
C1 O1 C13 C18 -83.03(19) . .
C18 C13 C14 C15 1.1(2) . .
O1 C13 C14 C15 180.00(14) . .
C13 C14 C15 C16 -0.4(2) . .
C13 C14 C15 O6 -177.70(14) . .
C5 O6 C15 C16 97.35(18) . .
C5 O6 C15 C14 -85.28(18) . .
C14 C15 C16 C17 0.1(2) . .
O6 C15 C16 C17 177.34(14) . .
C15 C16 C17 C18 -0.4(2) . .
C15 C16 C17 O4 -177.58(14) . .
C9 O4 C17 C18 108.45(18) . .
C9 O4 C17 C16 -74.2(2) . .
C16 C17 C18 C13 1.0(2) . .
O4 C17 C18 C13 178.18(14) . .
C14 C13 C18 C17 -1.3(2) . .
O1 C13 C18 C17 179.76(14) . .
C4 O2 C19 C20 100.36(18) . .
C4 O2 C19 C24 -82.75(19) . .
C24 C19 C20 C21 0.9(2) . .
O2 C19 C20 C21 177.67(14) . .
C19 C20 C21 C22 -1.0(2) . .
C19 C20 C21 O3 179.96(14) . .
C10 O3 C21 C22 91.55(18) . .
C10 O3 C21 C20 -89.37(19) . .
C20 C21 C22 C23 1.0(2) . .
O3 C21 C22 C23 -179.91(14) . .
C21 C22 C23 C24 -1.0(2) . .
C21 C22 C23 O5 -178.19(14) . .
C8 O5 C23 C24 90.60(18) . .
C8 O5 C23 C22 -92.09(18) . .
C22 C23 C24 C19 0.9(2) . .
O5 C23 C24 C19 178.06(14) . .
C20 C19 C24 C23 -0.8(2) . .
O2 C19 C24 C23 -177.57(14) . .
C03 C01 C02 C03 0.0(3) 2_565 .
C01 C02 C03 C01 0.0(3) . 2_565
C06 C04 C05 C06 -0.3(3) 2_676 .
C04 C05 C06 C04 0.2(3) . 2_676
